data_2233350
loop_
_publ_author_name
'von Eschwege, Karel G.'
'Muller, Fabian'
'Hosten, Eric C.'

_publ_section_title
;
 (<i>E</i>)-1-[2-(Methylsulfanyl)phenyl]-2-({(<i>E</i>)-2-[2-(methylsulfanyl)phenyl]hydrazinylidene}(nitro)methyl)diazene
;
_journal_coeditor_code ZQ2147
_journal_issue 1
_journal_name_full 'Acta Crystallographica Section E'
_journal_page_first o199
_journal_page_last o200
_journal_paper_doi 10.1107/S1600536811054080
_journal_volume 68
_journal_year 2012
_chemical_formula_iupac 'C15 H15 N5 O2 S2'
_chemical_formula_moiety 'C15 H15 N5 O2 S2'
_chemical_formula_sum 'C15 H15 N5 O2 S2'
_chemical_formula_weight 361.44
_chemical_melting_point 417
_chemical_name_systematic
;
(<i>E</i>)-1-[2-(Methylsulfanyl)phenyl]-2-({(<i>E</i>)-2-[2-
(methylsulfanyl)phenyl]hydrazinylidene}(nitro)methyl)diazene
;
_space_group_IT_number 14
_symmetry_cell_setting monoclinic
_symmetry_space_group_name_Hall '-P 2ybc'
_symmetry_space_group_name_H-M 'P 1 21/c 1'
_atom_sites_solution_hydrogens geom
_atom_sites_solution_primary direct
_atom_sites_solution_secondary difmap
_audit_creation_method SHELXL-97
_cell_angle_alpha 90.00
_cell_angle_beta 103.646(2)
_cell_angle_gamma 90.00
_cell_formula_units_Z 4
_cell_length_a 4.7283(2)
_cell_length_b 17.9791(10)
_cell_length_c 19.3865(8)
_cell_measurement_reflns_used 8473
_cell_measurement_temperature 200(2)
_cell_measurement_theta_max 28.34
_cell_measurement_theta_min 2.27
_cell_volume 1601.54(13)
_computing_cell_refinement 'SAINT (Bruker, 2010)'
_computing_data_collection 'APEX2 (Bruker, 2010)'
_computing_data_reduction 'SAINT (Bruker, 2010)'
_computing_molecular_graphics 'ORTEP-3 (Farrugia, 1997) and Mercury (Macrae <i>et al.</i>, 2006)'
_computing_publication_material 'SHELXL97 (Sheldrick, 2008), PLATON (Spek, 2009) and publCIF (Westrip, 2010)'
_computing_structure_refinement 'SHELXL97 (Sheldrick, 2008)'
_computing_structure_solution 'SHELXS97 (Sheldrick, 2008)'
_diffrn_ambient_temperature 200(2)
_diffrn_measured_fraction_theta_full 0.989
_diffrn_measured_fraction_theta_max 0.989
_diffrn_measurement_device_type 'Bruker APEXII CCD'
_diffrn_measurement_method '\f and \w scans'
_diffrn_radiation_monochromator graphite
_diffrn_radiation_source 'sealed tube'
_diffrn_radiation_type MoK\a
_diffrn_radiation_wavelength 0.71073
_diffrn_reflns_av_R_equivalents 0.0194
_diffrn_reflns_av_sigmaI/netI 0.0183
_diffrn_reflns_limit_h_max 5
_diffrn_reflns_limit_h_min -6
_diffrn_reflns_limit_k_max 23
_diffrn_reflns_limit_k_min -23
_diffrn_reflns_limit_l_max 25
_diffrn_reflns_limit_l_min -25
_diffrn_reflns_number 14965
_diffrn_reflns_theta_full 28.34
_diffrn_reflns_theta_max 28.34
_diffrn_reflns_theta_min 2.16
_diffrn_standards_number 0
_exptl_absorpt_coefficient_mu 0.352
_exptl_absorpt_correction_T_max 1.00000
_exptl_absorpt_correction_T_min 0.87040
_exptl_absorpt_correction_type multi-scan
_exptl_absorpt_process_details '(SADABS; Bruker, 2008)'
_exptl_crystal_colour red
_exptl_crystal_density_diffrn 1.499
_exptl_crystal_density_method 'not measured'
_exptl_crystal_description platelet
_exptl_crystal_F_000 752
_exptl_crystal_size_max 0.79
_exptl_crystal_size_mid 0.21
_exptl_crystal_size_min 0.07
_refine_diff_density_max 0.310
_refine_diff_density_min -0.248
_refine_ls_extinction_method none
_refine_ls_goodness_of_fit_ref 1.039
_refine_ls_hydrogen_treatment constr
_refine_ls_matrix_type full
_refine_ls_number_parameters 219
_refine_ls_number_reflns 3960
_refine_ls_number_restraints 0
_refine_ls_restrained_S_all 1.039
_refine_ls_R_factor_all 0.0409
_refine_ls_R_factor_gt 0.0306
_refine_ls_shift/su_max 0.000
_refine_ls_shift/su_mean 0.000
_refine_ls_structure_factor_coef Fsqd
_refine_ls_weighting_details 'w=1/[\s^2^(Fo^2^)+(0.0396P)^2^+0.7279P] where P=(Fo^2^+2Fc^2^)/3'
_refine_ls_weighting_scheme calc
_refine_ls_wR_factor_gt 0.0784
_refine_ls_wR_factor_ref 0.0860
_reflns_number_gt 3301
_reflns_number_total 3960
_reflns_threshold_expression I>2sigma(I)
_cod_data_source_file zq2147.cif
_cod_data_source_block I
_cod_original_sg_symbol_H-M 'P 21/c'
_cod_database_code 2233350
_cod_database_fobs_code 2233350

loop_
_symmetry_equiv_pos_as_xyz
'x, y, z'
'-x, y+1/2, -z+1/2'
'-x, -y, -z'
'x, -y-1/2, z-1/2'

loop_
_atom_site_type_symbol
_atom_site_label
_atom_site_fract_x
_atom_site_fract_y
_atom_site_fract_z
_atom_site_U_iso_or_equiv
_atom_site_adp_type
_atom_site_calc_flag
_atom_site_refinement_flags
_atom_site_occupancy
_atom_site_symmetry_multiplicity
S S1 -0.33810(7) -0.05295(2) 0.125542(19) 0.02859(10) Uani d . 1 1
S S2 0.10204(8) 0.22354(2) 0.39420(2) 0.03395(11) Uani d . 1 1
O O1 0.2660(3) -0.13599(7) 0.23524(7) 0.0451(3) Uani d . 1 1
O O2 0.6661(3) -0.11093(7) 0.31138(6) 0.0419(3) Uani d . 1 1
N N1 -0.0436(2) 0.06137(7) 0.24775(6) 0.0261(2) Uani d . 1 1
N N2 0.0632(2) -0.00197(7) 0.23768(6) 0.0254(2) Uani d . 1 1
N N3 0.4414(3) 0.00974(7) 0.34898(6) 0.0262(2) Uani d . 1 1
N N4 0.3493(3) 0.07389(7) 0.36783(6) 0.0275(3) Uani d . 1 1
H H4 0.2011 0.0966 0.3397 0.033 Uiso calc R 1 1
N N5 0.4207(3) -0.09471(7) 0.27813(6) 0.0288(3) Uani d . 1 1
C C1 -0.6361(3) -0.08689(10) 0.05684(8) 0.0368(3) Uani d . 1 1
H H1A -0.8170 -0.0839 0.0731 0.055 Uiso calc R 1 1
H H1B -0.5993 -0.1387 0.0460 0.055 Uiso calc R 1 1
H H1C -0.6541 -0.0565 0.0141 0.055 Uiso calc R 1 1
C C2 0.2794(4) 0.25326(9) 0.32603(9) 0.0364(3) Uani d . 1 1
H H2A 0.4660 0.2766 0.3481 0.055 Uiso calc R 1 1
H H2B 0.1553 0.2892 0.2948 0.055 Uiso calc R 1 1
H H2C 0.3132 0.2101 0.2982 0.055 Uiso calc R 1 1
C C3 0.3021(3) -0.02142(8) 0.29019(7) 0.0244(3) Uani d . 1 1
C C11 -0.2889(3) 0.08284(8) 0.19544(7) 0.0242(3) Uani d . 1 1
C C12 -0.4468(3) 0.03812(8) 0.13894(7) 0.0241(3) Uani d . 1 1
C C13 -0.6941(3) 0.07045(9) 0.09478(8) 0.0292(3) Uani d . 1 1
H H13 -0.8071 0.0420 0.0569 0.035 Uiso calc R 1 1
C C14 -0.7781(3) 0.14243(9) 0.10470(8) 0.0326(3) Uani d . 1 1
H H14 -0.9475 0.1623 0.0737 0.039 Uiso calc R 1 1
C C15 -0.6196(3) 0.18619(9) 0.15909(8) 0.0321(3) Uani d . 1 1
H H15 -0.6756 0.2361 0.1650 0.039 Uiso calc R 1 1
C C16 -0.3795(3) 0.15564(8) 0.20428(8) 0.0292(3) Uani d . 1 1
H H16 -0.2721 0.1847 0.2425 0.035 Uiso calc R 1 1
C C21 0.4883(3) 0.10600(8) 0.43295(7) 0.0259(3) Uani d . 1 1
C C22 0.3908(3) 0.17503(8) 0.45127(7) 0.0264(3) Uani d . 1 1
C C23 0.5239(3) 0.20576(9) 0.51675(8) 0.0328(3) Uani d . 1 1
H H23 0.4580 0.2523 0.5301 0.039 Uiso calc R 1 1
C C24 0.7501(4) 0.16978(10) 0.56265(8) 0.0364(3) Uani d . 1 1
H H24 0.8379 0.1913 0.6073 0.044 Uiso calc R 1 1
C C25 0.8481(4) 0.10248(10) 0.54336(9) 0.0400(4) Uani d . 1 1
H H25 1.0057 0.0780 0.5746 0.048 Uiso calc R 1 1
C C26 0.7182(4) 0.07032(9) 0.47872(8) 0.0371(4) Uani d . 1 1
H H26 0.7863 0.0239 0.4657 0.045 Uiso calc R 1 1

loop_
_atom_site_aniso_label
_atom_site_aniso_U_11
_atom_site_aniso_U_22
_atom_site_aniso_U_33
_atom_site_aniso_U_12
_atom_site_aniso_U_13
_atom_site_aniso_U_23
S1 0.02626(18) 0.02805(19) 0.02859(18) -0.00116(13) 0.00074(13) -0.00361(13)
S2 0.02892(19) 0.0374(2) 0.0351(2) 0.01037(15) 0.00660(14) -0.00065(15)
O1 0.0362(6) 0.0348(6) 0.0586(8) -0.0037(5) -0.0001(5) -0.0214(6)
O2 0.0419(6) 0.0366(6) 0.0381(6) 0.0139(5) -0.0090(5) -0.0063(5)
N1 0.0245(6) 0.0282(6) 0.0231(5) -0.0008(4) 0.0008(4) 0.0003(5)
N2 0.0238(5) 0.0268(6) 0.0234(5) -0.0031(4) 0.0017(4) 0.0001(4)
N3 0.0288(6) 0.0227(6) 0.0240(5) 0.0000(4) 0.0003(4) -0.0006(4)
N4 0.0288(6) 0.0243(6) 0.0244(6) 0.0029(5) -0.0037(4) -0.0018(5)
N5 0.0322(6) 0.0251(6) 0.0273(6) -0.0010(5) 0.0034(5) -0.0023(5)
C1 0.0343(8) 0.0377(9) 0.0340(8) -0.0035(6) -0.0008(6) -0.0093(7)
C2 0.0401(8) 0.0297(8) 0.0382(8) 0.0071(6) 0.0068(7) 0.0080(6)
C3 0.0261(6) 0.0221(7) 0.0235(6) -0.0010(5) 0.0024(5) -0.0001(5)
C11 0.0214(6) 0.0281(7) 0.0217(6) -0.0020(5) 0.0026(5) 0.0018(5)
C12 0.0225(6) 0.0274(7) 0.0223(6) -0.0025(5) 0.0052(5) 0.0011(5)
C13 0.0251(7) 0.0344(8) 0.0249(6) -0.0026(5) -0.0003(5) 0.0013(6)
C14 0.0286(7) 0.0358(8) 0.0302(7) 0.0039(6) 0.0006(5) 0.0066(6)
C15 0.0333(8) 0.0290(8) 0.0330(7) 0.0043(6) 0.0056(6) 0.0028(6)
C16 0.0294(7) 0.0298(8) 0.0266(6) -0.0012(6) 0.0032(5) -0.0025(6)
C21 0.0263(7) 0.0252(7) 0.0235(6) -0.0021(5) 0.0003(5) -0.0014(5)
C22 0.0265(7) 0.0278(7) 0.0248(6) -0.0009(5) 0.0057(5) -0.0001(5)
C23 0.0393(8) 0.0304(8) 0.0295(7) -0.0020(6) 0.0098(6) -0.0060(6)
C24 0.0430(9) 0.0376(9) 0.0248(7) -0.0078(7) 0.0002(6) -0.0059(6)
C25 0.0422(9) 0.0386(9) 0.0303(7) 0.0031(7) -0.0090(6) -0.0022(7)
C26 0.0413(8) 0.0301(8) 0.0316(8) 0.0070(6) -0.0080(6) -0.0051(6)

loop_
_atom_type_symbol
_atom_type_description
_atom_type_scat_dispersion_real
_atom_type_scat_dispersion_imag
_atom_type_scat_source
C C 0.0033 0.0016 'International Tables Vol C Tables 4.2.6.8 and 6.1.1.4'
H H 0.0000 0.0000 'International Tables Vol C Tables 4.2.6.8 and 6.1.1.4'
N N 0.0061 0.0033 'International Tables Vol C Tables 4.2.6.8 and 6.1.1.4'
O O 0.0106 0.0060 'International Tables Vol C Tables 4.2.6.8 and 6.1.1.4'
S S 0.1246 0.1234 'International Tables Vol C Tables 4.2.6.8 and 6.1.1.4'

loop_
_geom_angle_atom_site_label_1
_geom_angle_atom_site_label_2
_geom_angle_atom_site_label_3
_geom_angle
C12 S1 C1 102.72(7)
C22 S2 C2 100.39(7)
N2 N1 C11 115.05(11)
N1 N2 C3 113.46(11)
C3 N3 N4 119.26(12)
N3 N4 C21 119.70(11)
N3 N4 H4 120.1
C21 N4 H4 120.1
O1 N5 O2 123.76(13)
O1 N5 C3 117.59(12)
O2 N5 C3 118.65(11)
S1 C1 H1A 109.5
S1 C1 H1B 109.5
H1A C1 H1B 109.5
S1 C1 H1C 109.5
H1A C1 H1C 109.5
H1B C1 H1C 109.5
S2 C2 H2A 109.5
S2 C2 H2B 109.5
H2A C2 H2B 109.5
S2 C2 H2C 109.5
H2A C2 H2C 109.5
H2B C2 H2C 109.5
N3 C3 N2 134.15(13)
N3 C3 N5 113.05(11)
N2 C3 N5 112.77(11)
C16 C11 N1 113.16(12)
C16 C11 C12 120.20(12)
N1 C11 C12 126.61(13)
C13 C12 C11 116.57(13)
C13 C12 S1 121.87(11)
C11 C12 S1 121.56(10)
C14 C13 C12 121.98(13)
C14 C13 H13 119.0
C12 C13 H13 119.0
C13 C14 C15 121.09(14)
C13 C14 H14 119.5
C15 C14 H14 119.5
C16 C15 C14 118.39(14)
C16 C15 H15 120.8
C14 C15 H15 120.8
C15 C16 C11 121.74(13)
C15 C16 H16 119.1
C11 C16 H16 119.1
C26 C21 C22 120.22(13)
C26 C21 N4 121.02(13)
C22 C21 N4 118.76(12)
C23 C22 C21 118.61(13)
C23 C22 S2 119.38(12)
C21 C22 S2 122.01(10)
C24 C23 C22 121.13(14)
C24 C23 H23 119.4
C22 C23 H23 119.4
C25 C24 C23 119.69(14)
C25 C24 H24 120.2
C23 C24 H24 120.2
C24 C25 C26 120.40(15)
C24 C25 H25 119.8
C26 C25 H25 119.8
C25 C26 C21 119.93(15)
C25 C26 H26 120.0
C21 C26 H26 120.0

loop_
_geom_bond_atom_site_label_1
_geom_bond_atom_site_label_2
_geom_bond_distance
S1 C12 1.7538(15)
S1 C1 1.8018(15)
S2 C22 1.7710(14)
S2 C2 1.8050(17)
O1 N5 1.2208(16)
O2 N5 1.2226(16)
N1 N2 1.2793(17)
N1 C11 1.4028(17)
N2 C3 1.3754(17)
N3 C3 1.3009(17)
N3 N4 1.3148(17)
N4 C21 1.4029(17)
N4 H4 0.8800
N5 C3 1.4720(18)
C1 H1A 0.9800
C1 H1B 0.9800
C1 H1C 0.9800
C2 H2A 0.9800
C2 H2B 0.9800
C2 H2C 0.9800
C11 C16 1.400(2)
C11 C12 1.4205(18)
C12 C13 1.4018(19)
C13 C14 1.381(2)
C13 H13 0.9500
C14 C15 1.385(2)
C14 H14 0.9500
C15 C16 1.374(2)
C15 H15 0.9500
C16 H16 0.9500
C21 C26 1.387(2)
C21 C22 1.399(2)
C22 C23 1.391(2)
C23 C24 1.380(2)
C23 H23 0.9500
C24 C25 1.379(2)
C24 H24 0.9500
C25 C26 1.385(2)
C25 H25 0.9500
C26 H26 0.9500

loop_
_geom_hbond_atom_site_label_D
_geom_hbond_atom_site_label_H
_geom_hbond_atom_site_label_A
_geom_hbond_site_symmetry_A
_geom_hbond_distance_DH
_geom_hbond_distance_HA
_geom_hbond_distance_DA
_geom_hbond_angle_DHA
N4 H4 S2 . 0.88 2.60 3.0248(13) 110.4
N4 H4 N1 . 0.88 1.99 2.6229(16) 128.2
C2 H2B O1 2 0.98 2.36 3.253(2) 151.1
C25 H25 O2 3_756 0.95 2.45 3.1901(19) 134.1

loop_
_geom_torsion_atom_site_label_1
_geom_torsion_atom_site_label_2
_geom_torsion_atom_site_label_3
_geom_torsion_atom_site_label_4
_geom_torsion
C11 N1 N2 C3 -179.60(11)
C3 N3 N4 C21 176.56(13)
N4 N3 C3 N2 1.0(2)
N4 N3 C3 N5 -176.84(12)
N1 N2 C3 N3 1.7(2)
N1 N2 C3 N5 179.48(11)
O1 N5 C3 N3 161.94(13)
O2 N5 C3 N3 -17.90(19)
O1 N5 C3 N2 -16.36(18)
O2 N5 C3 N2 163.80(13)
N2 N1 C11 C16 -173.42(12)
N2 N1 C11 C12 8.4(2)
C16 C11 C12 C13 -0.93(19)
N1 C11 C12 C13 177.12(13)
C16 C11 C12 S1 179.31(11)
N1 C11 C12 S1 -2.65(19)
C1 S1 C12 C13 -7.47(13)
C1 S1 C12 C11 172.28(12)
C11 C12 C13 C14 1.0(2)
S1 C12 C13 C14 -179.22(11)
C12 C13 C14 C15 0.2(2)
C13 C14 C15 C16 -1.6(2)
C14 C15 C16 C11 1.6(2)
N1 C11 C16 C15 -178.69(13)
C12 C11 C16 C15 -0.4(2)
N3 N4 C21 C26 -1.4(2)
N3 N4 C21 C22 178.64(13)
C26 C21 C22 C23 -1.7(2)
N4 C21 C22 C23 178.25(13)
C26 C21 C22 S2 179.03(12)
N4 C21 C22 S2 -1.06(19)
C2 S2 C22 C23 108.63(13)
C2 S2 C22 C21 -72.07(13)
C21 C22 C23 C24 0.8(2)
S2 C22 C23 C24 -179.83(12)
C22 C23 C24 C25 0.5(2)
C23 C24 C25 C26 -0.9(3)
C24 C25 C26 C21 0.1(3)
C22 C21 C26 C25 1.2(2)
N4 C21 C26 C25 -178.72(15)
